data_7014713
loop_
_publ_author_name
'Kunz, Peter C.'
'Wetzel, Corinna'
'K\"ogel, Susanne'
'Kassack, Matthias U.'
'Spingler, Bernhard'

_publ_section_title
;
 [(C3H4N2)2Au]Cl--a bis protic gold(I)-NHC.
;
_journal_issue 1
_journal_name_full 'Dalton transactions (Cambridge, England : 2003)'
_journal_page_first 35
_journal_page_last 37
_journal_paper_doi 10.1039/c0dt01089h
_journal_volume 40
_journal_year 2011
_chemical_formula_sum 'C16 H27 Au Cl N4 O4'
_chemical_formula_weight 571.83
_chemical_name_systematic
;
?
;
_space_group_IT_number 14
_symmetry_cell_setting monoclinic
_symmetry_space_group_name_Hall '-P 2yn'
_symmetry_space_group_name_H-M 'P 1 21/n 1'
_atom_sites_solution_hydrogens geom
_atom_sites_solution_primary direct
_atom_sites_solution_secondary difmap
_audit_creation_method SHELXL-97
_cell_angle_alpha 90.00
_cell_angle_beta 96.996(3)
_cell_angle_gamma 90.00
_cell_formula_units_Z 4
_cell_length_a 7.4555(3)
_cell_length_b 13.2831(8)
_cell_length_c 22.2966(7)
_cell_measurement_reflns_used 5436
_cell_measurement_temperature 183(2)
_cell_measurement_theta_max 32.6802
_cell_measurement_theta_min 2.7470
_cell_volume 2191.64(17)
_computing_cell_refinement 'CrysAlis^Pro^ (Oxford, 2007)'
_computing_data_collection 'CrysAlis^Pro^ (Oxford, 2007)'
_computing_data_reduction 'CrysAlis^Pro^ (Oxford, 2007)'
_computing_molecular_graphics 'ORTEP-3 (Farrugia, 1997)'
_computing_publication_material 'SHELXL-97 (Sheldrick, 2008)'
_computing_structure_refinement 'SHELXL-97 (Sheldrick, 2008)'
_computing_structure_solution 'SIR-97 (Altomare, 1999)'
_diffrn_ambient_temperature 183(2)
_diffrn_detector_area_resol_mean 10.4498
_diffrn_measured_fraction_theta_full 0.999
_diffrn_measured_fraction_theta_max 0.999
_diffrn_measurement_device_type 'Oxford Xcalibur Ruby CCD'
_diffrn_measurement_method '\o oscillation scan'
_diffrn_radiation_monochromator graphite
_diffrn_radiation_source 'Enhance (Mo) X-ray Source'
_diffrn_radiation_type MoK\a
_diffrn_radiation_wavelength 0.7107
_diffrn_reflns_av_R_equivalents 0.0375
_diffrn_reflns_av_sigmaI/netI 0.0565
_diffrn_reflns_limit_h_max 9
_diffrn_reflns_limit_h_min -8
_diffrn_reflns_limit_k_max 17
_diffrn_reflns_limit_k_min -16
_diffrn_reflns_limit_l_max 28
_diffrn_reflns_limit_l_min -28
_diffrn_reflns_number 12129
_diffrn_reflns_theta_full 27.10
_diffrn_reflns_theta_max 27.10
_diffrn_reflns_theta_min 2.79
_exptl_absorpt_coefficient_mu 6.860
_exptl_absorpt_correction_T_max 0.7710
_exptl_absorpt_correction_T_min 0.3810
_exptl_absorpt_correction_type multi-scan
_exptl_absorpt_process_details
;
CrysAlisPro, Oxford Diffraction Ltd.,
Version 1.171.33.55 (release 05-01-2010 CrysAlis171 .NET)
(compiled Jan 5 2010,16:28:46)
Empirical absorption correction using spherical harmonics,
implemented in SCALE3 ABSPACK scaling algorithm.
;
_exptl_crystal_colour colourless
_exptl_crystal_density_diffrn 1.733
_exptl_crystal_density_method 'not measured'
_exptl_crystal_description plate
_exptl_crystal_F_000 1116
_exptl_crystal_size_max 0.29
_exptl_crystal_size_mid 0.13
_exptl_crystal_size_min 0.04
_refine_diff_density_max 3.249
_refine_diff_density_min -2.426
_refine_diff_density_rms 0.198
_refine_ls_extinction_method none
_refine_ls_goodness_of_fit_ref 1.200
_refine_ls_hydrogen_treatment constr
_refine_ls_matrix_type full
_refine_ls_number_parameters 239
_refine_ls_number_reflns 4842
_refine_ls_number_restraints 30
_refine_ls_restrained_S_all 1.198
_refine_ls_R_factor_all 0.0936
_refine_ls_R_factor_gt 0.0657
_refine_ls_shift/su_max 0.000
_refine_ls_shift/su_mean 0.000
_refine_ls_structure_factor_coef Fsqd
_refine_ls_weighting_details 'calc w=1/[\s^2^(Fo^2^)+(0.0360P)^2^+21.8672P] where P=(Fo^2^+2Fc^2^)/3'
_refine_ls_weighting_scheme calc
_refine_ls_wR_factor_gt 0.1216
_refine_ls_wR_factor_ref 0.1290
_reflns_number_gt 3851
_reflns_number_total 4842
_reflns_threshold_expression >2sigma(I)
_cod_data_source_file C0DT01089H.TXT
_cod_data_source_block kp170410
_cod_original_cell_volume 2191.64(18)
_cod_original_sg_symbol_H-M P21/n
_cod_database_code 7014713

loop_
_symmetry_equiv_pos_as_xyz
'x, y, z'
'-x+1/2, y+1/2, -z+1/2'
'-x, -y, -z'
'x-1/2, -y-1/2, z-1/2'

loop_
_atom_site_label
_atom_site_type_symbol
_atom_site_fract_x
_atom_site_fract_y
_atom_site_fract_z
_atom_site_U_iso_or_equiv
_atom_site_adp_type
_atom_site_occupancy
_atom_site_symmetry_multiplicity
_atom_site_calc_flag
_atom_site_refinement_flags
_atom_site_disorder_assembly
_atom_site_disorder_group
Au1 Au 0.86871(5) 0.22013(3) 0.841378(15) 0.03117(13) Uani 1 1 d . . .
C1 C 0.9091(12) 0.1997(8) 0.7548(4) 0.029(2) Uani 1 1 d . . .
C2 C 1.0538(13) 0.1873(9) 0.6724(4) 0.036(3) Uani 1 1 d . . .
H2 H 1.1490 0.1836 0.6478 0.043 Uiso 1 1 calc R . .
C3 C 0.8762(13) 0.1839(9) 0.6532(4) 0.037(3) Uani 1 1 d . . .
H3 H 0.8214 0.1773 0.6127 0.045 Uiso 1 1 calc R . .
C4 C 0.8260(12) 0.2424(8) 0.9272(4) 0.030(2) Uani 1 1 d . . .
C5 C 0.6788(13) 0.2628(9) 1.0095(4) 0.039(3) Uani 1 1 d . . .
H5 H 0.5814 0.2673 1.0332 0.047 Uiso 1 1 calc R . .
C6 C 0.8559(13) 0.2694(10) 1.0295(4) 0.043(3) Uani 1 1 d . . .
H6 H 0.9083 0.2799 1.0700 0.051 Uiso 1 1 calc R . .
C7 C 0.5913(12) 0.1843(8) 0.7049(4) 0.031(2) Uani 1 1 d . . .
H7A H 0.5609 0.1872 0.7473 0.038 Uiso 1 1 calc R . .
C8 C 0.5227(17) 0.3584(10) 0.6941(6) 0.057(4) Uani 1 1 d . . .
H8A H 0.6513 0.3788 0.6975 0.069 Uiso 1 1 calc R . .
H8B H 0.4842 0.3601 0.7351 0.069 Uiso 1 1 calc R . .
C9 C 0.4113(19) 0.4298(10) 0.6541(7) 0.068(4) Uani 1 1 d . . .
H9A H 0.4516 0.4292 0.6139 0.103 Uiso 1 1 calc R . .
H9B H 0.4246 0.4978 0.6711 0.103 Uiso 1 1 calc R . .
H9C H 0.2841 0.4096 0.6509 0.103 Uiso 1 1 calc R . .
C10 C 0.5779(19) 0.0059(12) 0.7088(7) 0.074(5) Uani 1 1 d . . .
H10 H 0.6850 -0.0302 0.7037 0.089 Uiso 1 1 calc R . .
C11 C 0.453(3) -0.0248(13) 0.7478(8) 0.099(6) Uani 1 1 d . . .
H11C H 0.4396 0.0286 0.7773 0.148 Uiso 1 1 calc R . .
H11B H 0.4967 -0.0863 0.7690 0.148 Uiso 1 1 calc R . .
H11A H 0.3357 -0.0380 0.7241 0.148 Uiso 1 1 calc R . .
C12 C 1.1445(14) 0.2665(10) 0.9783(4) 0.044(3) Uani 1 1 d . . .
H12A H 1.1798 0.2539 0.9371 0.052 Uiso 1 1 calc R . .
C13 C 1.176(2) 0.4419(14) 0.9592(9) 0.098(7) Uani 1 1 d . . .
H13B H 1.0630 0.4296 0.9322 0.118 Uiso 1 1 calc R . .
H13A H 1.1583 0.5031 0.9832 0.118 Uiso 1 1 calc R . .
C14 C 1.317(2) 0.4607(13) 0.9232(8) 0.097(6) Uani 1 1 d . . .
H14C H 1.4325 0.4668 0.9493 0.145 Uiso 1 1 calc R . .
H14B H 1.2924 0.5233 0.9005 0.145 Uiso 1 1 calc R . .
H14A H 1.3245 0.4048 0.8949 0.145 Uiso 1 1 calc R . .
C15 C 1.216(2) 0.0975(11) 1.0021(8) 0.082(5) Uani 1 1 d . . .
H15A H 1.2675 0.0886 0.9635 0.099 Uiso 1 1 calc R . .
H15B H 1.0881 0.0763 0.9960 0.099 Uiso 1 1 calc R . .
C16 C 1.319(2) 0.0345(13) 1.0505(10) 0.110(8) Uani 1 1 d . . .
H16C H 1.2609 0.0386 1.0875 0.165 Uiso 1 1 calc R . .
H16B H 1.4436 0.0594 1.0586 0.165 Uiso 1 1 calc R . .
H16A H 1.3206 -0.0357 1.0370 0.165 Uiso 1 1 calc R . .
N1 N 0.7895(10) 0.1919(7) 0.7039(3) 0.0304(18) Uani 1 1 d U . .
N2 N 1.0722(10) 0.1968(6) 0.7333(3) 0.0312(17) Uani 1 1 d U . .
H2A H 1.1769 0.2007 0.7562 0.037 Uiso 1 1 calc R . .
N3 N 0.9497(10) 0.2574(7) 0.9779(4) 0.0337(19) Uani 1 1 d U . .
N4 N 0.6659(10) 0.2480(6) 0.9468(3) 0.0312(17) Uani 1 1 d U . .
H4A H 0.5627 0.2429 0.9232 0.037 Uiso 1 1 calc R . .
O1 O 0.5036(9) 0.2593(5) 0.6706(3) 0.0302(16) Uani 1 1 d . . .
O2 O 0.5244(10) 0.0993(7) 0.6771(4) 0.051(2) Uani 1 1 d . . .
O3 O 1.2085(10) 0.3576(7) 1.0000(4) 0.057(2) Uani 1 1 d . . .
O4 O 1.2288(10) 0.1981(7) 1.0198(3) 0.048(2) Uani 1 1 d . . .
Cl1 Cl 0.3648(3) 0.2068(3) 0.84309(12) 0.0564(9) Uani 1 1 d . . .

loop_
_atom_site_aniso_label
_atom_site_aniso_U_11
_atom_site_aniso_U_22
_atom_site_aniso_U_33
_atom_site_aniso_U_23
_atom_site_aniso_U_13
_atom_site_aniso_U_12
Au1 0.02540(18) 0.0518(3) 0.01469(16) -0.0014(2) -0.00393(11) 0.0040(2)
C1 0.026(5) 0.043(7) 0.016(4) 0.000(4) -0.006(3) -0.003(4)
C2 0.024(5) 0.060(8) 0.025(5) -0.003(5) 0.004(4) 0.003(5)
C3 0.030(5) 0.063(8) 0.017(4) -0.002(5) -0.003(4) 0.005(5)
C4 0.023(4) 0.041(7) 0.023(4) 0.006(4) -0.004(4) 0.001(4)
C5 0.026(5) 0.067(8) 0.024(5) -0.010(5) 0.004(4) 0.001(5)
C6 0.029(5) 0.076(9) 0.022(5) 0.000(6) -0.003(4) 0.000(6)
C7 0.018(4) 0.056(7) 0.019(4) 0.001(4) -0.004(4) 0.001(4)
C8 0.045(7) 0.051(8) 0.072(9) -0.013(7) -0.007(6) -0.012(6)
C9 0.065(9) 0.047(8) 0.093(11) -0.002(8) 0.009(8) 0.010(7)
C10 0.052(8) 0.066(10) 0.105(12) 0.036(9) 0.014(8) 0.010(8)
C11 0.129(16) 0.064(11) 0.113(14) 0.039(10) 0.055(13) 0.027(11)
C12 0.029(5) 0.078(9) 0.024(5) -0.003(6) 0.003(4) 0.012(6)
C13 0.067(10) 0.107(15) 0.123(15) 0.072(13) 0.025(10) 0.031(10)
C14 0.103(14) 0.082(13) 0.103(13) 0.050(11) 0.002(11) -0.010(11)
C15 0.075(11) 0.051(10) 0.123(15) -0.010(10) 0.020(10) -0.020(9)
C16 0.070(11) 0.067(11) 0.20(2) 0.044(13) 0.054(13) 0.030(9)
N1 0.023(3) 0.052(5) 0.014(3) 0.001(3) -0.004(3) -0.002(3)
N2 0.018(3) 0.049(4) 0.025(3) -0.003(3) -0.004(3) 0.000(3)
N3 0.013(3) 0.050(5) 0.036(4) 0.001(4) -0.006(3) 0.015(3)
N4 0.022(3) 0.048(4) 0.022(3) 0.003(3) -0.006(3) -0.003(3)
O1 0.028(3) 0.032(4) 0.028(3) -0.003(3) -0.002(3) 0.001(3)
O2 0.029(4) 0.069(6) 0.051(5) 0.010(5) -0.012(4) -0.012(4)
O3 0.034(4) 0.074(7) 0.059(5) 0.010(5) -0.006(4) -0.015(4)
O4 0.035(4) 0.067(6) 0.037(4) -0.004(4) -0.009(3) 0.008(4)
Cl1 0.0236(11) 0.117(3) 0.0268(11) -0.0219(17) -0.0047(9) -0.0002(17)

loop_
_atom_type_symbol
_atom_type_description
_atom_type_scat_dispersion_real
_atom_type_scat_dispersion_imag
_atom_type_scat_source
C C 0.0033 0.0016 'International Tables Vol C Tables 4.2.6.8 and 6.1.1.4'
H H 0.0000 0.0000 'International Tables Vol C Tables 4.2.6.8 and 6.1.1.4'
N N 0.0061 0.0033 'International Tables Vol C Tables 4.2.6.8 and 6.1.1.4'
O O 0.0106 0.0060 'International Tables Vol C Tables 4.2.6.8 and 6.1.1.4'
Cl Cl 0.1484 0.1585 'International Tables Vol C Tables 4.2.6.8 and 6.1.1.4'
Au Au -2.0133 8.8022 'International Tables Vol C Tables 4.2.6.8 and 6.1.1.4'

loop_
_geom_angle_atom_site_label_1
_geom_angle_atom_site_label_2
_geom_angle_atom_site_label_3
_geom_angle
_geom_angle_site_symmetry_1
_geom_angle_site_symmetry_3
_geom_angle_publ_flag
C4 Au1 C1 179.1(4) . . ?
N1 C1 N2 103.1(7) . . ?
N1 C1 Au1 130.8(7) . . ?
N2 C1 Au1 126.0(6) . . ?
C3 C2 N2 107.3(8) . . ?
C3 C2 H2 126.3 . . ?
N2 C2 H2 126.3 . . ?
C2 C3 N1 106.3(8) . . ?
C2 C3 H3 126.9 . . ?
N1 C3 H3 126.9 . . ?
N4 C4 N3 105.0(8) . . ?
N4 C4 Au1 125.5(7) . . ?
N3 C4 Au1 129.5(7) . . ?
C6 C5 N4 106.5(8) . . ?
C6 C5 H5 126.7 . . ?
N4 C5 H5 126.7 . . ?
C5 C6 N3 106.5(8) . . ?
C5 C6 H6 126.7 . . ?
N3 C6 H6 126.7 . . ?
O2 C7 O1 103.2(7) . . ?
O2 C7 N1 111.3(8) . . ?
O1 C7 N1 110.5(8) . . ?
O2 C7 H7A 110.6 . . ?
O1 C7 H7A 110.6 . . ?
N1 C7 H7A 110.6 . . ?
O1 C8 C9 110.3(10) . . ?
O1 C8 H8A 109.6 . . ?
C9 C8 H8A 109.6 . . ?
O1 C8 H8B 109.6 . . ?
C9 C8 H8B 109.6 . . ?
H8A C8 H8B 108.1 . . ?
C8 C9 H9A 109.5 . . ?
C8 C9 H9B 109.5 . . ?
H9A C9 H9B 109.5 . . ?
C8 C9 H9C 109.5 . . ?
H9A C9 H9C 109.5 . . ?
H9B C9 H9C 109.5 . . ?
C11 C10 O2 112.5(13) . . ?
C11 C10 H10 123.8 . . ?
O2 C10 H10 123.8 . . ?
C10 C11 H11C 109.5 . . ?
C10 C11 H11B 109.5 . . ?
H11C C11 H11B 109.5 . . ?
C10 C11 H11A 109.5 . . ?
H11C C11 H11A 109.5 . . ?
H11B C11 H11A 109.5 . . ?
O3 C12 O4 103.5(8) . . ?
O3 C12 N3 112.4(9) . . ?
O4 C12 N3 108.6(9) . . ?
O3 C12 H12A 110.7 . . ?
O4 C12 H12A 110.7 . . ?
N3 C12 H12A 110.7 . . ?
C14 C13 O3 114.5(13) . . ?
C14 C13 H13B 108.6 . . ?
O3 C13 H13B 108.6 . . ?
C14 C13 H13A 108.6 . . ?
O3 C13 H13A 108.6 . . ?
H13B C13 H13A 107.6 . . ?
C13 C14 H14C 109.5 . . ?
C13 C14 H14B 109.5 . . ?
H14C C14 H14B 109.5 . . ?
C13 C14 H14A 109.5 . . ?
H14C C14 H14A 109.5 . . ?
H14B C14 H14A 109.5 . . ?
O4 C15 C16 108.7(14) . . ?
O4 C15 H15A 110.0 . . ?
C16 C15 H15A 110.0 . . ?
O4 C15 H15B 110.0 . . ?
C16 C15 H15B 110.0 . . ?
H15A C15 H15B 108.3 . . ?
C15 C16 H16C 109.5 . . ?
C15 C16 H16B 109.5 . . ?
H16C C16 H16B 109.5 . . ?
C15 C16 H16A 109.5 . . ?
H16C C16 H16A 109.5 . . ?
H16B C16 H16A 109.5 . . ?
C1 N1 C3 111.5(8) . . ?
C1 N1 C7 123.2(8) . . ?
C3 N1 C7 125.1(7) . . ?
C2 N2 C1 111.8(7) . . ?
C2 N2 H2A 124.1 . . ?
C1 N2 H2A 124.1 . . ?
C4 N3 C6 109.4(8) . . ?
C4 N3 C12 125.6(8) . . ?
C6 N3 C12 124.9(8) . . ?
C4 N4 C5 112.5(8) . . ?
C4 N4 H4A 123.7 . . ?
C5 N4 H4A 123.7 . . ?
C7 O1 C8 116.7(8) . . ?
C7 O2 C10 115.1(9) . . ?
C12 O3 C13 116.1(12) . . ?
C12 O4 C15 115.4(11) . . ?

loop_
_geom_bond_atom_site_label_1
_geom_bond_atom_site_label_2
_geom_bond_distance
_geom_bond_site_symmetry_2
_geom_bond_publ_flag
Au1 C4 1.999(10) . ?
Au1 C1 2.007(9) . ?
C1 N1 1.359(10) . ?
C1 N2 1.361(12) . ?
C2 C3 1.341(13) . ?
C2 N2 1.355(12) . ?
C2 H2 0.9500 . ?
C3 N1 1.373(12) . ?
C3 H3 0.9500 . ?
C4 N4 1.323(12) . ?
C4 N3 1.384(11) . ?
C5 C6 1.344(13) . ?
C5 N4 1.402(12) . ?
C5 H5 0.9500 . ?
C6 N3 1.426(13) . ?
C6 H6 0.9500 . ?
C7 O2 1.352(13) . ?
C7 O1 1.372(12) . ?
C7 N1 1.484(11) . ?
C7 H7A 1.0000 . ?
C8 O1 1.417(14) . ?
C8 C9 1.486(18) . ?
C8 H8A 0.9900 . ?
C8 H8B 0.9900 . ?
C9 H9A 0.9800 . ?
C9 H9B 0.9800 . ?
C9 H9C 0.9800 . ?
C10 C11 1.41(2) . ?
C10 O2 1.459(16) . ?
C10 H10 0.9500 . ?
C11 H11C 0.9800 . ?
C11 H11B 0.9800 . ?
C11 H11A 0.9800 . ?
C12 O3 1.367(15) . ?
C12 O4 1.391(13) . ?
C12 N3 1.456(12) . ?
C12 H12A 1.0000 . ?
C13 C14 1.42(2) . ?
C13 O3 1.444(16) . ?
C13 H13B 0.9900 . ?
C13 H13A 0.9900 . ?
C14 H14C 0.9800 . ?
C14 H14B 0.9800 . ?
C14 H14A 0.9800 . ?
C15 O4 1.393(16) . ?
C15 C16 1.50(2) . ?
C15 H15A 0.9900 . ?
C15 H15B 0.9900 . ?
C16 H16C 0.9800 . ?
C16 H16B 0.9800 . ?
C16 H16A 0.9800 . ?
N2 H2A 0.8800 . ?
N4 H4A 0.8800 . ?

loop_
_geom_hbond_atom_site_label_D
_geom_hbond_atom_site_label_H
_geom_hbond_atom_site_label_A
_geom_hbond_distance_DH
_geom_hbond_distance_HA
_geom_hbond_distance_DA
_geom_hbond_angle_DHA
_geom_hbond_site_symmetry_A
N4 H4A Cl1 0.88 2.23 3.070(8) 160.4 .
N2 H2A Cl1 0.88 2.25 3.077(8) 156.4 1_655

loop_
_geom_torsion_atom_site_label_1
_geom_torsion_atom_site_label_2
_geom_torsion_atom_site_label_3
_geom_torsion_atom_site_label_4
_geom_torsion
_geom_torsion_site_symmetry_1
_geom_torsion_site_symmetry_2
_geom_torsion_site_symmetry_3
_geom_torsion_site_symmetry_4
_geom_torsion_publ_flag
C4 Au1 C1 N1 -53(27) . . . . ?
C4 Au1 C1 N2 123(26) . . . . ?
N2 C2 C3 N1 0.1(13) . . . . ?
C1 Au1 C4 N4 56(27) . . . . ?
C1 Au1 C4 N3 -123(26) . . . . ?
N4 C5 C6 N3 -0.5(13) . . . . ?
N2 C1 N1 C3 0.4(12) . . . . ?
Au1 C1 N1 C3 176.6(8) . . . . ?
N2 C1 N1 C7 175.5(9) . . . . ?
Au1 C1 N1 C7 -8.3(15) . . . . ?
C2 C3 N1 C1 -0.3(13) . . . . ?
C2 C3 N1 C7 -175.3(10) . . . . ?
O2 C7 N1 C1 -122.1(10) . . . . ?
O1 C7 N1 C1 123.9(10) . . . . ?
O2 C7 N1 C3 52.3(13) . . . . ?
O1 C7 N1 C3 -61.7(13) . . . . ?
C3 C2 N2 C1 0.1(13) . . . . ?
N1 C1 N2 C2 -0.3(12) . . . . ?
Au1 C1 N2 C2 -176.7(8) . . . . ?
N4 C4 N3 C6 1.7(12) . . . . ?
Au1 C4 N3 C6 -179.7(8) . . . . ?
N4 C4 N3 C12 -174.4(10) . . . . ?
Au1 C4 N3 C12 4.2(16) . . . . ?
C5 C6 N3 C4 -0.7(13) . . . . ?
C5 C6 N3 C12 175.4(11) . . . . ?
O3 C12 N3 C4 118.9(11) . . . . ?
O4 C12 N3 C4 -127.1(10) . . . . ?
O3 C12 N3 C6 -56.6(14) . . . . ?
O4 C12 N3 C6 57.3(15) . . . . ?
N3 C4 N4 C5 -2.1(12) . . . . ?
Au1 C4 N4 C5 179.3(8) . . . . ?
C6 C5 N4 C4 1.7(14) . . . . ?
O2 C7 O1 C8 169.9(9) . . . . ?
N1 C7 O1 C8 -71.1(11) . . . . ?
C9 C8 O1 C7 -176.5(10) . . . . ?
O1 C7 O2 C10 -172.5(9) . . . . ?
N1 C7 O2 C10 68.9(11) . . . . ?
C11 C10 O2 C7 92.2(16) . . . . ?
O4 C12 O3 C13 166.6(10) . . . . ?
N3 C12 O3 C13 -76.3(13) . . . . ?
C14 C13 O3 C12 -91.6(18) . . . . ?
O3 C12 O4 C15 -167.4(10) . . . . ?
N3 C12 O4 C15 72.9(13) . . . . ?
C16 C15 O4 C12 177.9(11) . . . . ?
